data_2108889
loop_
_publ_author_name
'Li, Peng'
'Zhang, Ting'
'Li, Li-Li'
'Dong, Wen-Kui'

_publ_section_title
;
 Self-assembling of three rare structurally various homomultinuclear
 Cu^II^ complexes derived from a bis(salamo)-based multioxime ligand
;
_journal_issue 5
_journal_name_full 'Acta Crystallographica Section B'
_journal_page_first
;
;
_journal_paper_doi 10.1107/S2052520621008441
_journal_volume 77
_journal_year 2021
_chemical_formula_moiety 'C58 H58 Cu4 N12 O24, 2(N O3), 2(C2 H6 O)'
_chemical_formula_sum 'C62 H70 Cu4 N14 O32'
_chemical_formula_weight 1777.48
_space_group_crystal_system monoclinic
_space_group_IT_number 14
_space_group_name_Hall '-P 2yn'
_space_group_name_H-M_alt 'P 1 21/n 1'
_atom_sites_solution_hydrogens mixed
_atom_sites_solution_primary iterative
_audit_creation_date 2021-03-05
_audit_creation_method
;
Olex2 1.2
(compiled 2018.05.29 svn.r3508 for OlexSys, GUI svn.r5506)
;
_cell_angle_alpha 90
_cell_angle_beta 94.2920(10)
_cell_angle_gamma 90
_cell_formula_units_Z 2
_cell_length_a 15.1553(6)
_cell_length_b 15.2135(6)
_cell_length_c 15.1959(6)
_cell_measurement_reflns_used 3115
_cell_measurement_temperature 173(2)
_cell_measurement_theta_max 25.21
_cell_measurement_theta_min 2.11
_cell_volume 3493.8(2)
_computing_molecular_graphics 'Olex2 (Dolomanov et al., 2009)'
_computing_publication_material 'Olex2 (Dolomanov et al., 2009)'
_computing_structure_refinement 'olex2.refine (Bourhis et al., 2015)'
_computing_structure_solution 'olex2.solve (Bourhis et al., 2015)'
_diffrn_ambient_temperature 173.15
_diffrn_measured_fraction_theta_full 0.995
_diffrn_measured_fraction_theta_max 0.993
_diffrn_measurement_device_type 'Bruker D8 Venture'
_diffrn_radiation_type MoK\a
_diffrn_radiation_wavelength 0.71073
_diffrn_reflns_av_R_equivalents 0.0440
_diffrn_reflns_av_unetI/netI 0.0503
_diffrn_reflns_Laue_measured_fraction_full 0.995
_diffrn_reflns_Laue_measured_fraction_max 0.993
_diffrn_reflns_limit_h_max 19
_diffrn_reflns_limit_h_min -19
_diffrn_reflns_limit_k_max 19
_diffrn_reflns_limit_k_min -19
_diffrn_reflns_limit_l_max 19
_diffrn_reflns_limit_l_min -19
_diffrn_reflns_number 35111
_diffrn_reflns_point_group_measured_fraction_full 0.995
_diffrn_reflns_point_group_measured_fraction_max 0.993
_diffrn_reflns_theta_full 25.242
_diffrn_reflns_theta_max 26.788
_diffrn_reflns_theta_min 2.268
_exptl_absorpt_coefficient_mu 1.305
_exptl_absorpt_correction_T_max 0.85
_exptl_absorpt_correction_T_min 0.81
_exptl_absorpt_correction_type multi-scan
_exptl_crystal_density_diffrn 1.690
_exptl_crystal_description block
_exptl_crystal_F_000 1824
_exptl_crystal_size_max 0.17
_exptl_crystal_size_mid 0.14
_exptl_crystal_size_min 0.13
_refine_diff_density_max 0.227
_refine_diff_density_min -0.237
_refine_diff_density_rms 0.055
_refine_ls_extinction_method none
_refine_ls_goodness_of_fit_ref 1.062
_refine_ls_hydrogen_treatment constr
_refine_ls_matrix_type full
_refine_ls_number_parameters 509
_refine_ls_number_reflns 7413
_refine_ls_number_restraints 2
_refine_ls_restrained_S_all 1.062
_refine_ls_R_factor_all 0.0899
_refine_ls_R_factor_gt 0.0519
_refine_ls_shift/su_max 0.001
_refine_ls_shift/su_mean 0.000
_refine_ls_structure_factor_coef Fsqd
_refine_ls_weighting_details 'w=1/[\s^2^(Fo^2^)+(0.05P)^2^] where P=(Fo^2^+2Fc^2^)/3'
_refine_ls_weighting_scheme calc
_refine_ls_wR_factor_gt 0.0918
_refine_ls_wR_factor_ref 0.1013
_reflns_Friedel_coverage 0.000
_reflns_number_gt 5276
_reflns_number_total 7413
_reflns_threshold_expression 'I > 2\s(I)'
_cod_data_source_file lo5094sup1.cif
_cod_data_source_block 2
_cod_database_code 2108889
_publcif_datablock.id {0d34c48a-c314-4a48-96dd-d692f3850387}

_shelx_shelxl_version_number 2018/3
_shelx_space_group_comment
;
The symmetry employed for this shelxl refinement is uniquely defined
by the following loop, which should always be used as a source of
symmetry information in preference to the above space-group names.
They are only intended as comments.
;
_shelx_estimated_absorpt_t_max 0.849
_shelx_estimated_absorpt_t_min 0.809
_olex2_refinement_description
;
1. Fixed Uiso
 At 1.2 times of:
  All C(H) groups, H12B of O12, All C(H,H) groups
 At 1.5 times of:
  All C(H,H,H) groups, H13 of O13
2. Rigid bond restraints
 C4, C5, C11, C12
 with sigma for 1-2 distances of 0.001 and sigma for 1-3 distances of 0.001
3.a Riding coordinates:
 O12(H12B)
3.b Secondary CH2 refined with riding coordinates:
 C8(H8A,H8B), C9(H9A,H9B), C19(H19A,H19B), C20(H20A,H20B), C29(H29A,H29B),
 C31(H31A,H31B)
3.c Aromatic/amide H refined with riding coordinates:
 C3(H3), C5(H5), C6(H6), C7(H7), C10(H10), C14(H14), C16(H16), C18(H18),
 C21(H21), C24(H24), C25(H25), C27(H27)
3.d Idealised Me refined as rotating group:
 C17(H17A,H17B,H17C), C28(H28A,H28B,H28C), C30(H30A,H30B,H30C)
3.e Idealised tetrahedral OH refined as rotating group:
 O13(H13)
;
_olex2_submission_special_instructions 'No special instructions were received'

loop_
_space_group_symop_operation_xyz
'x, y, z'
'-x+1/2, y+1/2, -z+1/2'
'-x, -y, -z'
'x-1/2, -y-1/2, z-1/2'

loop_
_atom_site_label
_atom_site_type_symbol
_atom_site_fract_x
_atom_site_fract_y
_atom_site_fract_z
_atom_site_U_iso_or_equiv
_atom_site_adp_type
_atom_site_occupancy
_atom_site_site_symmetry_order
_atom_site_calc_flag
_atom_site_refinement_flags_posn
_atom_site_refinement_flags_adp
_atom_site_refinement_flags_occupancy
_atom_site_disorder_assembly
_atom_site_disorder_group
C1 C 0.33791(18) 0.5227(2) 1.03790(19) 0.0335(7) Uani 1 1 d . . . . .
C2 C 0.32845(19) 0.6117(2) 1.06068(19) 0.0340(7) Uani 1 1 d . . . . .
C3 C 0.25315(19) 0.6403(2) 1.10234(18) 0.0380(7) Uani 1 1 d . . . . .
H3 H 0.245337 0.700376 1.116829 0.046 Uiso 1 1 calc R . . . .
C4 C 0.19249(19) 0.5787(2) 1.12082(19) 0.0371(7) Uani 1 1 d . U . . .
C5 C 0.20186(18) 0.4897(2) 1.10392(18) 0.0342(7) Uani 1 1 d . U . . .
H5 H 0.159270 0.448467 1.120978 0.041 Uiso 1 1 calc R . . . .
C6 C 0.2745(2) 0.4627(2) 1.0618(2) 0.0377(7) Uani 1 1 d . . . . .
H6 H 0.281483 0.402159 1.048774 0.045 Uiso 1 1 calc R . . . .
C7 C 0.3959(2) 0.6771(2) 1.0472(2) 0.0400(8) Uani 1 1 d . . . . .
H7 H 0.393123 0.731693 1.077210 0.048 Uiso 1 1 calc R . . . .
C8 C 0.5085(2) 0.8015(2) 0.9450(2) 0.0379(7) Uani 1 1 d . . . . .
H8A H 0.558021 0.843999 0.951181 0.045 Uiso 1 1 calc R . . . .
H8B H 0.453831 0.832676 0.958862 0.045 Uiso 1 1 calc R . . . .
C9 C 0.49813(19) 0.76860(19) 0.8513(2) 0.0380(7) Uani 1 1 d . . . . .
H9A H 0.442366 0.734871 0.841837 0.046 Uiso 1 1 calc R . . . .
H9B H 0.495073 0.819118 0.810094 0.046 Uiso 1 1 calc R . . . .
C10 C 0.58975(19) 0.5846(2) 0.7724(2) 0.0358(7) Uani 1 1 d . . . . .
H10 H 0.630050 0.618199 0.741227 0.043 Uiso 1 1 calc R . . . .
C11 C 0.58350(19) 0.4919(2) 0.75353(19) 0.0360(7) Uani 1 1 d . U . . .
C12 C 0.51482(19) 0.43971(19) 0.78010(19) 0.0328(6) Uani 1 1 d . U . . .
C13 C 0.51294(19) 0.3513(2) 0.75695(19) 0.0379(8) Uani 1 1 d . . . . .
C14 C 0.5808(2) 0.3159(2) 0.7100(2) 0.0396(8) Uani 1 1 d . . . . .
H14 H 0.579497 0.255125 0.695550 0.048 Uiso 1 1 calc R . . . .
C15 C 0.65043(19) 0.3682(2) 0.68396(19) 0.0375(7) Uani 1 1 d . . . . .
C16 C 0.64744(19) 0.4567(2) 0.7040(2) 0.0355(7) Uani 1 1 d . . . . .
H16 H 0.690970 0.494591 0.682874 0.043 Uiso 1 1 calc R . . . .
C17 C 0.7222(2) 0.3281(2) 0.6334(2) 0.0455(8) Uani 1 1 d . . . . .
H17A H 0.764695 0.373769 0.619599 0.068 Uiso 1 1 calc GR . . . .
H17B H 0.695945 0.302279 0.578506 0.068 Uiso 1 1 calc GR . . . .
H17C H 0.752772 0.282289 0.669329 0.068 Uiso 1 1 calc GR . . . .
C18 C 0.44666(19) 0.2905(2) 0.78443(19) 0.0356(7) Uani 1 1 d . . . . .
H18 H 0.457987 0.229494 0.778524 0.043 Uiso 1 1 calc R . . . .
C19 C 0.26186(19) 0.2536(2) 0.89600(19) 0.0379(7) Uani 1 1 d . . . . .
H19A H 0.276646 0.307907 0.929811 0.045 Uiso 1 1 calc R . . . .
H19B H 0.258949 0.204507 0.938472 0.045 Uiso 1 1 calc R . . . .
C20 C 0.17413(19) 0.2642(2) 0.8456(2) 0.0415(8) Uani 1 1 d . . . . .
H20A H 0.157010 0.207652 0.816884 0.050 Uiso 1 1 calc R . . . .
H20B H 0.129096 0.278748 0.887246 0.050 Uiso 1 1 calc R . . . .
C21 C 0.1416(2) 0.4602(2) 0.8401(2) 0.0380(8) Uani 1 1 d . . . . .
H21 H 0.084054 0.435174 0.838443 0.046 Uiso 1 1 calc R . . . .
C22 C 0.15151(19) 0.5496(2) 0.86787(19) 0.0366(7) Uani 1 1 d . . . . .
C23 C 0.2306(2) 0.5988(2) 0.85973(19) 0.0361(7) Uani 1 1 d . . . . .
C24 C 0.22802(19) 0.6905(2) 0.8787(2) 0.0374(7) Uani 1 1 d . . . . .
H24 H 0.277182 0.726519 0.867730 0.045 Uiso 1 1 calc R . . . .
C25 C 0.15494(19) 0.7272(2) 0.91294(19) 0.0381(7) Uani 1 1 d . . . . .
H25 H 0.154435 0.788197 0.926490 0.046 Uiso 1 1 calc R . . . .
C26 C 0.0827(2) 0.6761(2) 0.9275(2) 0.0419(8) Uani 1 1 d . . . . .
C27 C 0.0784(2) 0.5907(2) 0.9026(2) 0.0390(8) Uani 1 1 d . . . . .
H27 H 0.025617 0.558220 0.908558 0.047 Uiso 1 1 calc R . . . .
C28 C 0.3976(3) 0.5074(2) 0.5471(2) 0.0626(11) Uani 1 1 d . . . . .
H28A H 0.442454 0.461224 0.556456 0.094 Uiso 1 1 calc GR . . . .
H28B H 0.425323 0.560899 0.526152 0.094 Uiso 1 1 calc GR . . . .
H28C H 0.351376 0.487710 0.502934 0.094 Uiso 1 1 calc GR . . . .
C29 C 0.3589(2) 0.5255(2) 0.6292(2) 0.0469(9) Uani 1 1 d . . . . .
H29A H 0.308877 0.566953 0.618388 0.056 Uiso 1 1 calc R . . . .
H29B H 0.403559 0.553564 0.671006 0.056 Uiso 1 1 calc R . . . .
C30 C 0.0982(2) 0.5265(2) 0.6231(2) 0.0500(9) Uani 1 1 d . . . . .
H30A H 0.064378 0.478950 0.648242 0.075 Uiso 1 1 calc GR . . . .
H30B H 0.059851 0.577828 0.612250 0.075 Uiso 1 1 calc GR . . . .
H30C H 0.148265 0.542343 0.664643 0.075 Uiso 1 1 calc GR . . . .
C31 C 0.1323(2) 0.4961(2) 0.5370(2) 0.0482(9) Uani 1 1 d . . . . .
H31A H 0.082069 0.483734 0.493280 0.058 Uiso 1 1 calc R . . . .
H31B H 0.169357 0.542525 0.512808 0.058 Uiso 1 1 calc R . . . .
Cu1 Cu 0.47140(2) 0.56651(2) 0.91649(2) 0.03352(11) Uani 1 1 d . . . . .
Cu2 Cu 0.32899(2) 0.43912(2) 0.81502(2) 0.03459(11) Uani 1 1 d . . . . .
N1 N 0.11334(17) 0.6093(2) 1.16244(17) 0.0427(7) Uani 1 1 d . . . . .
N2 N 0.45940(15) 0.66496(15) 0.99640(16) 0.0343(6) Uani 1 1 d . . . . .
N3 N 0.54430(15) 0.62579(15) 0.82910(16) 0.0341(6) Uani 1 1 d . . . . .
N4 N 0.37470(16) 0.31276(15) 0.81575(16) 0.0352(6) Uani 1 1 d . . . . .
N5 N 0.20406(16) 0.41196(16) 0.81750(16) 0.0382(6) Uani 1 1 d . . . . .
N6 N 0.00632(17) 0.71417(19) 0.96823(17) 0.0423(7) Uani 1 1 d . . . . .
N7 N 0.1785(2) 0.36510(18) 0.3330(2) 0.0481(7) Uani 1 1 d . . . . .
O1 O 0.40638(12) 0.49447(12) 0.99615(12) 0.0341(5) Uani 1 1 d . . . . .
O2 O 0.06763(15) 0.55226(16) 1.19597(16) 0.0539(6) Uani 1 1 d . . . . .
O3 O 0.09506(15) 0.68610(16) 1.16139(15) 0.0521(6) Uani 1 1 d . . . . .
O4 O 0.52541(13) 0.73042(13) 1.00717(13) 0.0389(5) Uani 1 1 d . . . . .
O5 O 0.57089(13) 0.71405(13) 0.83391(13) 0.0387(5) Uani 1 1 d . . . . .
O6 O 0.45305(12) 0.47279(13) 0.82991(13) 0.0360(5) Uani 1 1 d . . . . .
O7 O 0.32853(13) 0.23625(13) 0.83797(14) 0.0403(5) Uani 1 1 d . . . . .
O8 O 0.17448(13) 0.33125(13) 0.77977(14) 0.0399(5) Uani 1 1 d . . . . .
O9 O 0.30322(13) 0.56362(12) 0.83457(13) 0.0350(5) Uani 1 1 d . . . . .
O10 O -0.05610(15) 0.66677(15) 0.98053(15) 0.0505(6) Uani 1 1 d . . . . .
O11 O 0.00997(14) 0.79181(15) 0.98864(14) 0.0492(6) Uani 1 1 d . . . . .
O12 O 0.32757(13) 0.44537(13) 0.66761(13) 0.0392(5) Uani 1 1 d . . . . .
H12B H 0.265983 0.435494 0.643134 0.047 Uiso 1 1 d R . . . .
O13 O 0.18392(14) 0.41751(14) 0.55423(14) 0.0448(6) Uani 1 1 d . . . . .
H13 H 0.199378 0.397015 0.506407 0.067 Uiso 1 1 calc GR . . . .
O14 O 0.23843(15) 0.37232(16) 0.39305(15) 0.0544(6) Uani 1 1 d . . . . .
O15 O 0.19887(15) 0.35885(16) 0.25515(16) 0.0574(6) Uani 1 1 d . . . . .
O16 O 0.09853(15) 0.36182(14) 0.34977(14) 0.0484(6) Uani 1 1 d . . . . .

loop_
_atom_site_aniso_label
_atom_site_aniso_U_11
_atom_site_aniso_U_22
_atom_site_aniso_U_33
_atom_site_aniso_U_23
_atom_site_aniso_U_13
_atom_site_aniso_U_12
C1 0.0226(15) 0.047(2) 0.0299(17) -0.0050(14) -0.0047(14) 0.0073(14)
C2 0.0302(16) 0.044(2) 0.0276(16) 0.0045(14) -0.0025(13) 0.0030(14)
C3 0.0373(17) 0.049(2) 0.0279(17) -0.0052(14) 0.0048(14) 0.0046(15)
C4 0.0294(16) 0.0549(15) 0.0280(16) -0.0057(14) 0.0081(14) 0.0111(15)
C5 0.0265(15) 0.0457(14) 0.0311(16) 0.0083(13) 0.0071(14) -0.0080(13)
C6 0.0375(18) 0.0415(19) 0.0346(18) -0.0081(14) 0.0053(15) -0.0036(14)
C7 0.0369(18) 0.043(2) 0.0395(19) 0.0010(14) 0.0017(16) 0.0030(14)
C8 0.0378(17) 0.0352(18) 0.0412(18) -0.0007(14) 0.0059(15) -0.0070(14)
C9 0.0376(17) 0.0370(18) 0.0394(18) 0.0099(14) 0.0033(15) 0.0044(14)
C10 0.0271(15) 0.043(2) 0.0372(18) 0.0097(14) 0.0029(14) 0.0059(13)
C11 0.0336(16) 0.045(2) 0.0295(17) -0.0052(14) 0.0054(14) 0.0058(12)
C12 0.0306(15) 0.0400(18) 0.0268(15) -0.0068(13) -0.0057(13) 0.0039(12)
C13 0.0294(16) 0.049(2) 0.0334(17) -0.0084(15) -0.0108(14) -0.0023(14)
C14 0.0363(17) 0.0437(19) 0.0367(18) -0.0093(14) -0.0120(15) 0.0131(15)
C15 0.0316(16) 0.051(2) 0.0306(17) -0.0095(14) 0.0095(14) 0.0103(14)
C16 0.0295(16) 0.043(2) 0.0358(17) 0.0035(14) 0.0117(14) -0.0027(13)
C17 0.0403(18) 0.052(2) 0.046(2) -0.0120(16) 0.0139(16) 0.0071(15)
C18 0.0309(16) 0.0388(18) 0.0354(17) -0.0106(14) -0.0084(14) 0.0062(14)
C19 0.0397(18) 0.0437(19) 0.0312(17) 0.0102(14) 0.0098(15) -0.0146(14)
C20 0.0349(17) 0.0394(19) 0.052(2) -0.0082(16) 0.0163(16) -0.0105(14)
C21 0.0309(17) 0.045(2) 0.0385(18) -0.0074(14) 0.0074(15) -0.0079(14)
C22 0.0348(17) 0.044(2) 0.0323(17) 0.0060(14) 0.0068(14) 0.0086(14)
C23 0.0341(17) 0.0450(19) 0.0290(17) 0.0084(14) 0.0018(14) 0.0025(15)
C24 0.0321(17) 0.0408(19) 0.0375(18) 0.0083(14) -0.0086(15) -0.0058(14)
C25 0.0386(17) 0.0407(19) 0.0331(18) 0.0085(14) -0.0096(15) 0.0121(15)
C26 0.0404(19) 0.047(2) 0.0393(19) 0.0082(15) 0.0087(16) 0.0120(15)
C27 0.0357(17) 0.045(2) 0.0374(18) 0.0073(15) 0.0099(15) -0.0094(14)
C28 0.073(3) 0.054(2) 0.064(3) 0.0161(19) 0.028(2) -0.018(2)
C29 0.053(2) 0.046(2) 0.039(2) 0.0102(16) -0.0106(17) -0.0086(17)
C30 0.049(2) 0.052(2) 0.048(2) -0.0083(17) -0.0065(18) 0.0097(17)
C31 0.046(2) 0.046(2) 0.050(2) 0.0067(16) -0.0121(17) 0.0148(16)
Cu1 0.0306(2) 0.0389(2) 0.0319(2) 0.00623(16) 0.00786(17) -0.00670(16)
Cu2 0.0294(2) 0.0392(2) 0.0357(2) -0.00706(17) 0.00610(17) -0.00614(16)
N1 0.0350(15) 0.056(2) 0.0389(16) -0.0124(14) 0.0138(13) 0.0030(15)
N2 0.0294(13) 0.0387(15) 0.0337(14) 0.0060(11) -0.0047(12) -0.0065(11)
N3 0.0333(14) 0.0336(15) 0.0357(14) 0.0080(11) 0.0055(12) -0.0082(11)
N4 0.0363(14) 0.0335(15) 0.0369(15) 0.0077(11) 0.0089(12) -0.0047(11)
N5 0.0377(15) 0.0382(16) 0.0396(15) -0.0101(12) 0.0085(13) -0.0064(12)
N6 0.0390(16) 0.0447(18) 0.0441(17) -0.0116(13) 0.0097(13) 0.0095(14)
N7 0.0527(19) 0.0490(18) 0.0412(18) 0.0157(13) -0.0059(17) -0.0131(14)
O1 0.0314(11) 0.0410(13) 0.0313(11) 0.0085(9) 0.0112(9) 0.0037(9)
O2 0.0411(13) 0.0646(17) 0.0581(16) -0.0152(12) 0.0175(12) -0.0069(12)
O3 0.0499(14) 0.0556(16) 0.0528(15) -0.0113(12) 0.0165(12) 0.0184(12)
O4 0.0368(11) 0.0434(13) 0.0353(12) 0.0047(10) -0.0057(10) -0.0079(10)
O5 0.0363(11) 0.0360(13) 0.0454(13) 0.0061(10) 0.0134(10) -0.0038(10)
O6 0.0293(11) 0.0421(12) 0.0372(12) -0.0017(10) 0.0062(10) -0.0073(9)
O7 0.0360(12) 0.0408(13) 0.0446(13) -0.0067(10) 0.0076(10) -0.0108(10)
O8 0.0343(12) 0.0401(13) 0.0456(13) -0.0092(10) 0.0055(10) -0.0076(9)
O9 0.0277(10) 0.0387(12) 0.0375(12) 0.0065(9) -0.0038(9) -0.0047(9)
O10 0.0416(13) 0.0560(15) 0.0557(15) -0.0170(12) 0.0152(12) -0.0037(12)
O11 0.0517(14) 0.0473(15) 0.0501(14) -0.0091(12) 0.0135(12) 0.0166(11)
O12 0.0371(12) 0.0471(14) 0.0319(11) 0.0071(9) -0.0077(10) -0.0077(10)
O13 0.0411(13) 0.0475(14) 0.0440(13) -0.0084(11) -0.0079(11) -0.0099(10)
O14 0.0463(14) 0.0674(17) 0.0476(14) 0.0089(12) -0.0095(13) -0.0090(12)
O15 0.0554(15) 0.0668(17) 0.0512(16) 0.0104(13) 0.0122(13) -0.0173(12)
O16 0.0432(14) 0.0529(15) 0.0508(14) 0.0097(11) 0.0143(12) -0.0095(11)

loop_
_atom_type_symbol
_atom_type_description
_atom_type_scat_dispersion_real
_atom_type_scat_dispersion_imag
_atom_type_scat_source
C C 0.0033 0.0016 'International Tables Vol C Tables 4.2.6.8 and 6.1.1.4'
H H 0.0000 0.0000 'International Tables Vol C Tables 4.2.6.8 and 6.1.1.4'
Cu Cu 0.3201 1.2651 'International Tables Vol C Tables 4.2.6.8 and 6.1.1.4'
N N 0.0061 0.0033 'International Tables Vol C Tables 4.2.6.8 and 6.1.1.4'
O O 0.0106 0.0060 'International Tables Vol C Tables 4.2.6.8 and 6.1.1.4'

loop_
_geom_angle_atom_site_label_1
_geom_angle_atom_site_label_2
_geom_angle_atom_site_label_3
_geom_angle
_geom_angle_site_symmetry_1
_geom_angle_site_symmetry_3
_geom_angle_publ_flag
C6 C1 C2 118.8(3) . . ?
O1 C1 C2 121.8(3) . . ?
O1 C1 C6 119.4(3) . . ?
C1 C2 C3 120.4(3) . . ?
C1 C2 C7 122.6(3) . . ?
C3 C2 C7 116.9(3) . . ?
C2 C3 H3 121.2 . . ?
C4 C3 C2 117.5(3) . . ?
C4 C3 H3 121.2 . . ?
C3 C4 C5 123.7(3) . . ?
C3 C4 N1 117.1(3) . . ?
C5 C4 N1 119.1(3) . . ?
C4 C5 H5 120.9 . . ?
C6 C5 C4 118.3(3) . . ?
C6 C5 H5 120.9 . . ?
C1 C6 H6 119.4 . . ?
C5 C6 C1 121.1(3) . . ?
C5 C6 H6 119.4 . . ?
C2 C7 H7 118.3 . . ?
N2 C7 C2 123.4(3) . . ?
N2 C7 H7 118.3 . . ?
H8A C8 H8B 107.9 . . ?
C9 C8 H8A 109.3 . . ?
C9 C8 H8B 109.3 . . ?
O4 C8 H8A 109.3 . . ?
O4 C8 H8B 109.3 . . ?
O4 C8 C9 111.7(2) . . ?
C8 C9 H9A 109.7 . . ?
C8 C9 H9B 109.7 . . ?
H9A C9 H9B 108.2 . . ?
O5 C9 C8 110.0(2) . . ?
O5 C9 H9A 109.7 . . ?
O5 C9 H9B 109.7 . . ?
C11 C10 H10 117.5 . . ?
N3 C10 H10 117.5 . . ?
N3 C10 C11 124.9(3) . . ?
C12 C11 C10 122.7(3) . . ?
C16 C11 C10 116.8(3) . . ?
C16 C11 C12 120.5(3) . . ?
C13 C12 C11 118.7(3) . . ?
O6 C12 C11 121.1(3) . . ?
O6 C12 C13 120.2(3) . . ?
C12 C13 C14 119.9(3) . . ?
C12 C13 C18 123.1(3) . . ?
C14 C13 C18 116.8(3) . . ?
C13 C14 H14 119.3 . . ?
C13 C14 C15 121.4(3) . . ?
C15 C14 H14 119.3 . . ?
C14 C15 C17 120.1(3) . . ?
C16 C15 C14 116.9(3) . . ?
C16 C15 C17 122.9(3) . . ?
C11 C16 H16 118.8 . . ?
C15 C16 C11 122.4(3) . . ?
C15 C16 H16 118.8 . . ?
C15 C17 H17A 109.5 . . ?
C15 C17 H17B 109.5 . . ?
C15 C17 H17C 109.5 . . ?
H17A C17 H17B 109.5 . . ?
H17A C17 H17C 109.5 . . ?
H17B C17 H17C 109.5 . . ?
C13 C18 H18 117.6 . . ?
N4 C18 C13 124.9(3) . . ?
N4 C18 H18 117.6 . . ?
H19A C19 H19B 108.1 . . ?
C20 C19 H19A 109.5 . . ?
C20 C19 H19B 109.5 . . ?
O7 C19 H19A 109.5 . . ?
O7 C19 H19B 109.5 . . ?
O7 C19 C20 110.5(2) . . ?
C19 C20 H20A 109.0 . . ?
C19 C20 H20B 109.0 . . ?
H20A C20 H20B 107.8 . . ?
O8 C20 C19 112.7(2) . . ?
O8 C20 H20A 109.0 . . ?
O8 C20 H20B 109.0 . . ?
C22 C21 H21 117.7 . . ?
N5 C21 H21 117.7 . . ?
N5 C21 C22 124.6(3) . . ?
C23 C22 C21 123.0(3) . . ?
C27 C22 C21 117.7(3) . . ?
C27 C22 C23 119.2(3) . . ?
C24 C23 C22 117.5(3) . . ?
O9 C23 C22 122.8(3) . . ?
O9 C23 C24 119.8(3) . . ?
C23 C24 H24 119.7 . . ?
C25 C24 C23 120.6(3) . . ?
C25 C24 H24 119.7 . . ?
C24 C25 H25 119.9 . . ?
C26 C25 C24 120.2(3) . . ?
C26 C25 H25 119.9 . . ?
C25 C26 N6 120.4(3) . . ?
C27 C26 C25 121.4(3) . . ?
C27 C26 N6 118.1(3) . . ?
C22 C27 H27 119.7 . . ?
C26 C27 C22 120.5(3) . . ?
C26 C27 H27 119.7 . . ?
H28A C28 H28B 109.5 . . ?
H28A C28 H28C 109.5 . . ?
H28B C28 H28C 109.5 . . ?
C29 C28 H28A 109.5 . . ?
C29 C28 H28B 109.5 . . ?
C29 C28 H28C 109.5 . . ?
C28 C29 H29A 109.5 . . ?
C28 C29 H29B 109.5 . . ?
C28 C29 O12 110.8(3) . . ?
H29A C29 H29B 108.1 . . ?
O12 C29 H29A 109.5 . . ?
O12 C29 H29B 109.5 . . ?
H30A C30 H30B 109.5 . . ?
H30A C30 H30C 109.5 . . ?
H30B C30 H30C 109.5 . . ?
C31 C30 H30A 109.5 . . ?
C31 C30 H30B 109.5 . . ?
C31 C30 H30C 109.5 . . ?
C30 C31 H31A 110.1 . . ?
C30 C31 H31B 110.1 . . ?
H31A C31 H31B 108.4 . . ?
O13 C31 C30 108.1(3) . . ?
O13 C31 H31A 110.1 . . ?
O13 C31 H31B 110.1 . . ?
N2 Cu1 N3 98.58(10) . . ?
N2 Cu1 O1 93.27(8) . 3_667 ?
N2 Cu1 O1 88.29(9) . . ?
N2 Cu1 O6 166.15(9) . . ?
N3 Cu1 O1 95.75(8) . 3_667 ?
O1 Cu1 N3 172.59(9) . . ?
O1 Cu1 O1 81.00(8) . 3_667 ?
O6 Cu1 N3 86.54(9) . . ?
O6 Cu1 O1 87.40(8) . . ?
O6 Cu1 O1 99.04(8) . 3_667 ?
N4 Cu2 O12 91.33(9) . . ?
N5 Cu2 N4 97.49(10) . . ?
N5 Cu2 O6 171.65(9) . . ?
N5 Cu2 O9 89.83(9) . . ?
N5 Cu2 O12 95.28(9) . . ?
O6 Cu2 N4 85.57(9) . . ?
O6 Cu2 O9 85.97(8) . . ?
O6 Cu2 O12 92.41(8) . . ?
O9 Cu2 N4 168.30(9) . . ?
O9 Cu2 O12 97.09(8) . . ?
O2 N1 C4 116.8(3) . . ?
O3 N1 C4 119.8(3) . . ?
O3 N1 O2 123.4(3) . . ?
C7 N2 Cu1 126.3(2) . . ?
C7 N2 O4 112.5(2) . . ?
O4 N2 Cu1 121.11(17) . . ?
C10 N3 Cu1 124.5(2) . . ?
C10 N3 O5 109.3(2) . . ?
O5 N3 Cu1 124.53(17) . . ?
C18 N4 Cu2 123.3(2) . . ?
C18 N4 O7 109.0(2) . . ?
O7 N4 Cu2 127.09(17) . . ?
C21 N5 Cu2 129.2(2) . . ?
C21 N5 O8 113.1(2) . . ?
O8 N5 Cu2 117.21(17) . . ?
O10 N6 C26 118.5(3) . . ?
O10 N6 O11 123.8(3) . . ?
O11 N6 C26 117.7(3) . . ?
O14 N7 O15 118.8(3) . . ?
O14 N7 O16 121.1(3) . . ?
O15 N7 O16 120.0(3) . . ?
C1 O1 Cu1 117.54(16) . 3_667 ?
C1 O1 Cu1 124.26(18) . . ?
Cu1 O1 Cu1 99.00(8) . 3_667 ?
N2 O4 C8 111.2(2) . . ?
N3 O5 C9 110.2(2) . . ?
C12 O6 Cu1 125.76(17) . . ?
C12 O6 Cu2 122.92(17) . . ?
Cu1 O6 Cu2 111.07(9) . . ?
N4 O7 C19 112.7(2) . . ?
N5 O8 C20 110.7(2) . . ?
C23 O9 Cu2 128.45(19) . . ?
C29 O12 Cu2 117.40(17) . . ?
C29 O12 H12B 107.7 . . ?
Cu2 O12 H12B 107.9 . . ?
C31 O13 H13 109.5 . . ?

loop_
_geom_bond_atom_site_label_1
_geom_bond_atom_site_label_2
_geom_bond_distance
_geom_bond_site_symmetry_2
_geom_bond_publ_flag
C1 C2 1.406(4) . ?
C1 C6 1.393(4) . ?
C1 O1 1.328(3) . ?
C2 C3 1.415(4) . ?
C2 C7 1.453(4) . ?
C3 H3 0.9500 . ?
C3 C4 1.357(4) . ?
C4 C5 1.387(4) . ?
C4 N1 1.473(4) . ?
C5 H5 0.9500 . ?
C5 C6 1.377(4) . ?
C6 H6 0.9500 . ?
C7 H7 0.9500 . ?
C7 N2 1.291(4) . ?
C8 H8A 0.9900 . ?
C8 H8B 0.9900 . ?
C8 C9 1.507(4) . ?
C8 O4 1.446(3) . ?
C9 H9A 0.9900 . ?
C9 H9B 0.9900 . ?
C9 O5 1.421(3) . ?
C10 H10 0.9500 . ?
C10 C11 1.440(4) . ?
C10 N3 1.303(4) . ?
C11 C12 1.393(4) . ?
C11 C16 1.379(4) . ?
C12 C13 1.390(4) . ?
C12 O6 1.345(3) . ?
C13 C14 1.402(4) . ?
C13 C18 1.450(4) . ?
C14 H14 0.9500 . ?
C14 C15 1.403(4) . ?
C15 C16 1.381(4) . ?
C15 C17 1.507(4) . ?
C16 H16 0.9500 . ?
C17 H17A 0.9800 . ?
C17 H17B 0.9800 . ?
C17 H17C 0.9800 . ?
C18 H18 0.9500 . ?
C18 N4 1.268(3) . ?
C19 H19A 0.9900 . ?
C19 H19B 0.9900 . ?
C19 C20 1.493(4) . ?
C19 O7 1.415(3) . ?
C20 H20A 0.9900 . ?
C20 H20B 0.9900 . ?
C20 O8 1.429(4) . ?
C21 H21 0.9500 . ?
C21 C22 1.428(4) . ?
C21 N5 1.265(4) . ?
C22 C23 1.427(4) . ?
C22 C27 1.409(4) . ?
C23 C24 1.425(4) . ?
C23 O9 1.307(3) . ?
C24 H24 0.9500 . ?
C24 C25 1.377(4) . ?
C25 H25 0.9500 . ?
C25 C26 1.374(4) . ?
C26 C27 1.354(4) . ?
C26 N6 1.472(4) . ?
C27 H27 0.9500 . ?
C28 H28A 0.9800 . ?
C28 H28B 0.9800 . ?
C28 H28C 0.9800 . ?
C28 C29 1.445(5) . ?
C29 H29A 0.9900 . ?
C29 H29B 0.9900 . ?
C29 O12 1.447(4) . ?
C30 H30A 0.9800 . ?
C30 H30B 0.9800 . ?
C30 H30C 0.9800 . ?
C30 C31 1.515(4) . ?
C31 H31A 0.9900 . ?
C31 H31B 0.9900 . ?
C31 O13 1.443(4) . ?
Cu1 N2 1.945(2) . ?
Cu1 N3 2.004(2) . ?
Cu1 O1 2.3845(19) 3_667 ?
Cu1 O1 1.9535(18) . ?
Cu1 O6 1.946(2) . ?
Cu2 N4 2.043(2) . ?
Cu2 N5 1.941(2) . ?
Cu2 O6 1.9455(19) . ?
Cu2 O9 1.961(2) . ?
Cu2 O12 2.240(2) . ?
N1 O2 1.244(3) . ?
N1 O3 1.200(3) . ?
N2 O4 1.412(3) . ?
N3 O5 1.402(3) . ?
N4 O7 1.412(3) . ?
N5 O8 1.414(3) . ?
N6 O10 1.215(3) . ?
N6 O11 1.222(3) . ?
N7 O14 1.244(3) . ?
N7 O15 1.249(3) . ?
N7 O16 1.257(3) . ?
O12 H12B 0.9900 . ?
O13 H13 0.8400 . ?

_cod_database_fobs_code 2108889
